data_7230108
loop_
_publ_author_name
'Ovens, Jeffrey S.'
'Leznoff, Daniel B.'

_publ_section_title
;
 Probing halogen&#x22EF;halogen interactions via thermal expansion
 analysis
;
_journal_issue 13
_journal_name_full CrystEngComm
_journal_page_first 1769
_journal_paper_doi 10.1039/C7CE02167D
_journal_volume 20
_journal_year 2018
_chemical_formula_sum 'C6 H6 Au Cl2 Cu N4'
_chemical_formula_weight 465.55
_space_group_crystal_system monoclinic
_space_group_IT_number 15
_space_group_name_Hall '-C 2yc'
_space_group_name_H-M_alt 'C 1 2/c 1'
_symmetry_space_group_name_Hall '-C 2yc'
_symmetry_space_group_name_H-M 'C 1 2/c 1'
_atom_sites_solution_hydrogens geom
_atom_sites_solution_primary direct
_audit_update_record
;
2017-09-13 deposited with the CCDC.
2018-02-08 downloaded from the CCDC.
;
_cell_angle_alpha 90
_cell_angle_beta 115.285(2)
_cell_angle_gamma 90
_cell_formula_units_Z 4
_cell_length_a 15.304(3)
_cell_length_b 6.2273(12)
_cell_length_c 14.009(3)
_cell_measurement_reflns_used 5404
_cell_measurement_temperature 150(2)
_cell_measurement_theta_max 30.52
_cell_measurement_theta_min 2.94
_cell_volume 1207.2(4)
_computing_cell_refinement 'Bruker SAINT'
_computing_data_collection 'Bruker APEX3'
_computing_data_reduction 'Bruker SAINT'
_computing_structure_refinement 'SHELXL-2013 (Sheldrick, 2013)'
_computing_structure_solution
; 
 SHELXT 2014/4 (Sheldrick, 2014)
;
_diffrn_ambient_temperature 150(2)
_diffrn_measured_fraction_theta_full 0.999
_diffrn_measured_fraction_theta_max 0.999
_diffrn_measurement_device_type 'Bruker APEX-II DUO CCD'
_diffrn_measurement_method '\w scans'
_diffrn_radiation_monochromator graphite
_diffrn_radiation_type MoK\a
_diffrn_radiation_wavelength 0.71073
_diffrn_reflns_av_R_equivalents 0.0307
_diffrn_reflns_av_unetI/netI 0.0269
_diffrn_reflns_Laue_measured_fraction_full 0.999
_diffrn_reflns_Laue_measured_fraction_max 0.999
_diffrn_reflns_limit_h_max 21
_diffrn_reflns_limit_h_min -21
_diffrn_reflns_limit_k_max 8
_diffrn_reflns_limit_k_min -8
_diffrn_reflns_limit_l_max 19
_diffrn_reflns_limit_l_min -20
_diffrn_reflns_number 7610
_diffrn_reflns_point_group_measured_fraction_full 0.999
_diffrn_reflns_point_group_measured_fraction_max 0.999
_diffrn_reflns_theta_full 25.242
_diffrn_reflns_theta_max 30.505
_diffrn_reflns_theta_min 2.944
_exptl_absorpt_coefficient_mu 14.310
_exptl_absorpt_correction_T_max 0.7461
_exptl_absorpt_correction_T_min 0.4028
_exptl_absorpt_correction_type multi-scan
_exptl_absorpt_process_details SADABS
_exptl_crystal_colour orange
_exptl_crystal_density_diffrn 2.561
_exptl_crystal_description plate
_exptl_crystal_F_000 848
_exptl_crystal_size_max 0.211
_exptl_crystal_size_mid 0.209
_exptl_crystal_size_min 0.070
_refine_diff_density_max 1.387
_refine_diff_density_min -0.833
_refine_diff_density_rms 0.144
_refine_ls_extinction_method none
_refine_ls_goodness_of_fit_ref 1.059
_refine_ls_hydrogen_treatment constr
_refine_ls_matrix_type full
_refine_ls_number_parameters 67
_refine_ls_number_reflns 1838
_refine_ls_number_restraints 0
_refine_ls_restrained_S_all 1.059
_refine_ls_R_factor_all 0.0235
_refine_ls_R_factor_gt 0.0181
_refine_ls_shift/su_max 0.000
_refine_ls_shift/su_mean 0.000
_refine_ls_structure_factor_coef Fsqd
_refine_ls_weighting_details
;
 w=1/[\s^2^(Fo^2^)+(0.0183P)^2^+1.1605P]
 where P=(Fo^2^+2Fc^2^)/3
;
_refine_ls_weighting_scheme calc
_refine_ls_wR_factor_gt 0.0424
_refine_ls_wR_factor_ref 0.0449
_reflns_number_gt 1589
_reflns_number_total 1838
_reflns_threshold_expression 'I > 2\s(I)'
_cod_data_source_file c7ce02167d2.cif
_cod_data_source_block Cu_MeCN_Au3Cl
_cod_depositor_comments 'Adding full bibliography for 7230108--7230110.cif.'
_cod_database_code 7230108
_shelx_space_group_comment
;
The symmetry employed for this shelxl refinement is uniquely defined
by the following loop, which should always be used as a source of
symmetry information in preference to the above space-group names.
They are only intended as comments.
;
_shelxl_version_number 2013-2

loop_
_space_group_symop_operation_xyz
'x, y, z'
'-x, y, -z+1/2'
'x+1/2, y+1/2, z'
'-x+1/2, y+1/2, -z+1/2'
'-x, -y, -z'
'x, -y, z-1/2'
'-x+1/2, -y+1/2, -z'
'x+1/2, -y+1/2, z-1/2'

loop_
_atom_site_label
_atom_site_type_symbol
_atom_site_fract_x
_atom_site_fract_y
_atom_site_fract_z
_atom_site_U_iso_or_equiv
_atom_site_adp_type
_atom_site_occupancy
_atom_site_site_symmetry_order
_atom_site_calc_flag
_atom_site_refinement_flags_posn
_atom_site_refinement_flags_adp
_atom_site_refinement_flags_occupancy
Au1 Au 0.5000 1.0000 0.5000 0.02142(5) Uani 1 2 d S . P
Cu1 Cu 0.5000 0.41101(8) 0.7500 0.02180(10) Uani 1 2 d S T P
Cl1 Cl 0.65884(5) 0.91217(14) 0.55272(5) 0.03264(15) Uani 1 1 d . . .
N1 N 0.48366(19) 0.6108(4) 0.63337(19) 0.0297(5) Uani 1 1 d . . .
N2 N 0.39158(18) 0.2064(4) 0.71969(19) 0.0279(5) Uani 1 1 d . . .
C1 C 0.4871(2) 0.7509(5) 0.5823(2) 0.0263(6) Uani 1 1 d . . .
C21 C 0.3381(2) 0.0702(5) 0.6927(2) 0.0281(6) Uani 1 1 d . . .
C22 C 0.2688(3) -0.1076(6) 0.6551(3) 0.0425(8) Uani 1 1 d . . .
H22A H 0.2351 -0.1017 0.5795 0.064 Uiso 1 1 calc R U .
H22B H 0.2233 -0.0958 0.6853 0.064 Uiso 1 1 calc R U .
H22C H 0.3028 -0.2416 0.6758 0.064 Uiso 1 1 calc R U .

loop_
_atom_site_aniso_label
_atom_site_aniso_U_11
_atom_site_aniso_U_22
_atom_site_aniso_U_33
_atom_site_aniso_U_23
_atom_site_aniso_U_13
_atom_site_aniso_U_12
Au1 0.02620(9) 0.01865(8) 0.01606(7) 0.00273(5) 0.00582(6) -0.00422(5)
Cu1 0.0281(3) 0.0152(2) 0.0232(2) 0.000 0.01195(19) 0.000
Cl1 0.0289(4) 0.0332(4) 0.0326(4) 0.0054(3) 0.0100(3) -0.0004(3)
N1 0.0349(14) 0.0258(13) 0.0279(11) 0.0040(10) 0.0131(11) -0.0020(11)
N2 0.0283(13) 0.0262(12) 0.0303(12) -0.0001(10) 0.0136(10) -0.0023(10)
C1 0.0289(15) 0.0251(13) 0.0221(12) 0.0028(10) 0.0082(11) -0.0031(11)
C21 0.0282(15) 0.0295(14) 0.0289(14) -0.0008(12) 0.0145(12) -0.0027(13)
C22 0.046(2) 0.0382(19) 0.0446(18) -0.0075(15) 0.0203(17) -0.0194(17)

loop_
_atom_type_symbol
_atom_type_description
_atom_type_scat_dispersion_real
_atom_type_scat_dispersion_imag
_atom_type_scat_source
C C 0.0033 0.0016 'International Tables Vol C Tables 4.2.6.8 and 6.1.1.4'
H H 0.0000 0.0000 'International Tables Vol C Tables 4.2.6.8 and 6.1.1.4'
N N 0.0061 0.0033 'International Tables Vol C Tables 4.2.6.8 and 6.1.1.4'
Cl Cl 0.1484 0.1585 'International Tables Vol C Tables 4.2.6.8 and 6.1.1.4'
Cu Cu 0.3201 1.2651 'International Tables Vol C Tables 4.2.6.8 and 6.1.1.4'
Au Au -2.0133 8.8022 'International Tables Vol C Tables 4.2.6.8 and 6.1.1.4'

loop_
_geom_angle_atom_site_label_1
_geom_angle_atom_site_label_2
_geom_angle_atom_site_label_3
_geom_angle
_geom_angle_site_symmetry_1
_geom_angle_site_symmetry_3
C1 Au1 C1 180.0 . 5_676
C1 Au1 Cl1 88.91(9) . .
C1 Au1 Cl1 91.09(9) 5_676 .
C1 Au1 Cl1 91.09(9) . 5_676
C1 Au1 Cl1 88.91(9) 5_676 5_676
Cl1 Au1 Cl1 180.0 . 5_676
N1 Cu1 N1 102.26(15) . 2_656
N1 Cu1 N2 115.22(10) . .
N1 Cu1 N2 112.21(10) 2_656 .
N1 Cu1 N2 112.21(10) . 2_656
N1 Cu1 N2 115.22(10) 2_656 2_656
N2 Cu1 N2 100.32(15) . 2_656
Au1 Cl1 Cl1 141.07(4) . 7_666
C1 N1 Cu1 166.1(2) . .
C21 N2 Cu1 167.1(2) . .
N1 C1 Au1 176.8(3) . .
N2 C21 C22 178.6(3) . .
C21 C22 H22A 109.5 . .
C21 C22 H22B 109.5 . .
H22A C22 H22B 109.5 . .
C21 C22 H22C 109.5 . .
H22A C22 H22C 109.5 . .
H22B C22 H22C 109.5 . .

loop_
_geom_bond_atom_site_label_1
_geom_bond_atom_site_label_2
_geom_bond_distance
_geom_bond_site_symmetry_2
_geom_bond_publ_flag
Au1 C1 1.992(3) . ?
Au1 C1 1.992(3) 5_676 ?
Au1 Cl1 2.2848(9) . ?
Au1 Cl1 2.2848(9) 5_676 ?
Cu1 N1 1.983(2) . y
Cu1 N1 1.983(2) 2_656 ?
Cu1 N2 1.989(2) . y
Cu1 N2 1.989(2) 2_656 ?
Cl1 Cl1 4.1913(16) 7_666 y
N1 C1 1.144(4) . ?
N2 C21 1.126(4) . ?
C21 C22 1.466(5) . ?
C22 H22A 0.9600 . ?
C22 H22B 0.9600 . ?
C22 H22C 0.9600 . ?
